data_7158742
loop_
_publ_author_name
'Jin, Lvnan'
'Zhou, Xuan'
'Zhao, Yunbo'
'Guo, Jing'
'Stephan, Douglas W.'

_publ_section_title
;
 Catalyst-dependent chemoselective insertion of diazoalkanes into
 N-H\C-H\O-H\C-O bonds of 2-hydroxybenzothiazoles
;
_journal_name_full 'Organic &amp; Biomolecular Chemistry'
_journal_paper_doi 10.1039/D2OB01048H
_journal_year 2022
_chemical_formula_moiety 'C25 H5 B F15 N O S'
_chemical_formula_sum 'C25 H5 B F15 N O S'
_chemical_formula_weight 663.17
_space_group_crystal_system monoclinic
_space_group_IT_number 14
_space_group_name_Hall '-P 2yn'
_space_group_name_H-M_alt 'P 1 21/n 1'
_atom_sites_solution_hydrogens geom
_audit_creation_date 2022-04-26
_audit_creation_method
;
Olex2 1.2
(compiled 2018.05.29 svn.r3508 for OlexSys, GUI svn.r5506)
;
_audit_update_record
;
2022-04-26 deposited with the CCDC.	2022-06-24 downloaded from the CCDC.
;
_cell_angle_alpha 90
_cell_angle_beta 90.911(2)
_cell_angle_gamma 90
_cell_formula_units_Z 8
_cell_length_a 13.9957(5)
_cell_length_b 20.7143(7)
_cell_length_c 16.4103(5)
_cell_measurement_reflns_used 9120
_cell_measurement_temperature 150(2)
_cell_measurement_theta_max 68.32
_cell_measurement_theta_min 3.44
_cell_volume 4756.9(3)
_computing_cell_refinement 'SAINT V8.40B (?, 2016)'
_computing_data_reduction 'SAINT V8.40B (?, 2016)'
_computing_molecular_graphics 'Olex2 (Dolomanov et al., 2009)'
_computing_publication_material 'Olex2 (Dolomanov et al., 2009)'
_computing_structure_refinement 'XL (Sheldrick, 2008)'
_computing_structure_solution 'XT (Sheldrick, 2015)'
_diffrn_ambient_temperature 150.0
_diffrn_measured_fraction_theta_full 1.000
_diffrn_measured_fraction_theta_max 0.997
_diffrn_measurement_device_type 'Bruker APEX-II CCD'
_diffrn_measurement_method '\f and \w scans'
_diffrn_radiation_type CuK\a
_diffrn_radiation_wavelength 1.54178
_diffrn_reflns_av_R_equivalents 0.0848
_diffrn_reflns_av_unetI/netI 0.0342
_diffrn_reflns_Laue_measured_fraction_full 1.000
_diffrn_reflns_Laue_measured_fraction_max 0.997
_diffrn_reflns_limit_h_max 16
_diffrn_reflns_limit_h_min -16
_diffrn_reflns_limit_k_max 24
_diffrn_reflns_limit_k_min -24
_diffrn_reflns_limit_l_max 19
_diffrn_reflns_limit_l_min -19
_diffrn_reflns_number 92990
_diffrn_reflns_point_group_measured_fraction_full 1.000
_diffrn_reflns_point_group_measured_fraction_max 0.997
_diffrn_reflns_theta_full 67.679
_diffrn_reflns_theta_max 68.374
_diffrn_reflns_theta_min 3.436
_diffrn_standards_number 0
_exptl_absorpt_coefficient_mu 2.558
_exptl_absorpt_correction_T_max 0.7531
_exptl_absorpt_correction_T_min 0.5913
_exptl_absorpt_correction_type none
_exptl_absorpt_process_details
;
SADABS-2016/2 (Bruker,2016/2) was used for absorption correction.
wR2(int) was 0.1403 before and 0.0818 after correction.
The Ratio of minimum to maximum transmission is 0.7852.
The \l/2 correction factor is Not present.
;
_exptl_crystal_colour colourless
_exptl_crystal_colour_primary colourless
_exptl_crystal_density_diffrn 1.852
_exptl_crystal_description needle
_exptl_crystal_F_000 2608
_exptl_crystal_size_max 0.16
_exptl_crystal_size_mid 0.05
_exptl_crystal_size_min 0.05
_refine_diff_density_max 0.261
_refine_diff_density_min -0.306
_refine_diff_density_rms 0.044
_refine_ls_extinction_method none
_refine_ls_goodness_of_fit_ref 1.034
_refine_ls_hydrogen_treatment constr
_refine_ls_matrix_type full
_refine_ls_number_parameters 793
_refine_ls_number_reflns 8693
_refine_ls_number_restraints 0
_refine_ls_restrained_S_all 1.034
_refine_ls_R_factor_all 0.0378
_refine_ls_R_factor_gt 0.0302
_refine_ls_shift/su_max 0.001
_refine_ls_shift/su_mean 0.000
_refine_ls_structure_factor_coef Fsqd
_refine_ls_weighting_details 'w=1/[\s^2^(Fo^2^)+(0.0388P)^2^+1.3067P] where P=(Fo^2^+2Fc^2^)/3'
_refine_ls_weighting_scheme calc
_refine_ls_wR_factor_gt 0.0774
_refine_ls_wR_factor_ref 0.0820
_reflns_Friedel_coverage 0.000
_reflns_number_gt 7336
_reflns_number_total 8693
_reflns_threshold_expression 'I > 2\s(I)'
_cod_data_source_file d2ob01048h2.cif
_cod_data_source_block 11_CCDC6
_cod_depositor_comments
;

2024-11-08
Z value and formula fixed to values more according to usual
chemical conventions.                 miguel
;
_cod_original_formula_sum 'C50 H10 B2 F30 N2 O2 S2'
_cod_original_formula_weight 1326.34
_cod_original_formula_moiety '2(C25 H5 B F15 N O S)'
_cod_original_formula_units_Z 4
_cod_database_code 7158742
_shelx_shelxl_version_number 2018/3
_shelx_space_group_comment
;
The symmetry employed for this shelxl refinement is uniquely defined
by the following loop, which should always be used as a source of
symmetry information in preference to the above space-group names.
They are only intended as comments.
;
_shelx_estimated_absorpt_t_max 0.883
_shelx_estimated_absorpt_t_min 0.685
_olex2_refinement_description
;
1. Fixed Uiso
 At 1.2 times of:
  All C(H) groups, All N(H) groups
2.a Aromatic/amide H refined with riding coordinates:
 N00Z(H00Z), N1(H1), C01W(H01W), C024(H024), C22(H22), C24(H24), C21(H21),
 C23(H23), C02D(H02D), C02E(H02E)
;
_olex2_submission_special_instructions 'No special instructions were received'

loop_
_space_group_symop_operation_xyz
'x, y, z'
'-x+1/2, y+1/2, -z+1/2'
'-x, -y, -z'
'x-1/2, -y-1/2, z-1/2'

loop_
_atom_site_label
_atom_site_type_symbol
_atom_site_fract_x
_atom_site_fract_y
_atom_site_fract_z
_atom_site_U_iso_or_equiv
_atom_site_adp_type
_atom_site_occupancy
_atom_site_site_symmetry_order
_atom_site_calc_flag
_atom_site_refinement_flags_posn
_atom_site_refinement_flags_adp
_atom_site_refinement_flags_occupancy
_atom_site_disorder_assembly
_atom_site_disorder_group
S001 S 0.60613(3) 0.35594(2) 0.81348(2) 0.03177(10) Uani 1 1 d . . . . .
S1 S 0.67238(3) 0.35134(2) 0.27424(2) 0.03345(11) Uani 1 1 d . . . . .
F7 F 0.47292(8) 0.48618(5) 0.13536(6) 0.0338(2) Uani 1 1 d . . . . .
F6 F 0.43322(8) 0.41238(5) 0.26437(6) 0.0333(2) Uani 1 1 d . . . . .
F1 F 0.39513(7) 0.24457(5) 0.44397(6) 0.0321(2) Uani 1 1 d . . . . .
F8 F 0.53977(8) 0.43103(5) -0.00341(6) 0.0356(2) Uani 1 1 d . . . . .
F10 F 0.53406(8) 0.22777(5) 0.11828(6) 0.0364(2) Uani 1 1 d . . . . .
F11 F 0.35271(8) 0.18945(5) 0.18115(6) 0.0382(2) Uani 1 1 d . . . . .
F009 F 0.29815(8) 0.25371(5) 0.67867(6) 0.0378(2) Uani 1 1 d . . . . .
F2 F 0.22911(8) 0.26869(5) 0.51150(6) 0.0359(2) Uani 1 1 d . . . . .
F00B F 0.36087(8) 0.47736(5) 0.75829(6) 0.0383(2) Uani 1 1 d . . . . .
F5 F 0.27681(8) 0.32799(6) 0.19282(6) 0.0371(2) Uani 1 1 d . . . . .
F00D F 0.41036(9) 0.25586(5) 0.81858(6) 0.0388(2) Uani 1 1 d . . . . .
F9 F 0.56589(8) 0.30229(5) -0.01044(6) 0.0367(2) Uani 1 1 d . . . . .
F00F F 0.21058(8) 0.38047(6) 0.69707(6) 0.0397(2) Uani 1 1 d . . . . .
F3 F 0.08226(7) 0.32160(6) 0.42136(7) 0.0403(2) Uani 1 1 d . . . . .
F00H F 0.61480(8) 0.31354(6) 0.61375(7) 0.0435(3) Uani 1 1 d . . . . .
F4 F 0.10932(8) 0.34925(6) 0.26130(7) 0.0421(3) Uani 1 1 d . . . . .
F15 F 0.60329(8) 0.19561(5) 0.37850(7) 0.0439(3) Uani 1 1 d . . . . .
F00K F 0.47636(9) 0.40209(6) 0.52317(6) 0.0430(3) Uani 1 1 d . . . . .
F12 F 0.37396(10) 0.06160(5) 0.16950(7) 0.0470(3) Uani 1 1 d . . . . .
O1 O 0.51621(8) 0.30764(6) 0.35276(6) 0.0265(2) Uani 1 1 d . . . . .
F00N F 0.34458(10) 0.27528(6) 0.96712(6) 0.0477(3) Uani 1 1 d . . . . .
F00O F 0.09712(8) 0.42518(6) 0.58017(8) 0.0480(3) Uani 1 1 d . . . . .
F00P F 0.30230(9) 0.49644(6) 0.90978(7) 0.0472(3) Uani 1 1 d . . . . .
F13 F 0.50460(10) -0.00099(5) 0.26606(8) 0.0507(3) Uani 1 1 d . . . . .
O00R O 0.51272(9) 0.40660(6) 0.68275(7) 0.0294(3) Uani 1 1 d . . . . .
F00S F 0.16981(10) 0.46058(6) 0.43332(7) 0.0530(3) Uani 1 1 d . . . . .
F00T F 0.29235(9) 0.39564(7) 1.01623(7) 0.0503(3) Uani 1 1 d . . . . .
F14 F 0.61524(9) 0.06793(6) 0.37202(9) 0.0539(3) Uani 1 1 d . . . . .
F00V F 0.32873(11) 0.13642(6) 0.61666(8) 0.0534(3) Uani 1 1 d . . . . .
F00W F 0.36052(11) 0.44976(7) 0.40805(7) 0.0566(4) Uani 1 1 d . . . . .
F00X F 0.64353(10) 0.19745(8) 0.55348(8) 0.0622(4) Uani 1 1 d . . . . .
F00Y F 0.50222(12) 0.10673(7) 0.55292(10) 0.0696(5) Uani 1 1 d . . . . .
N00Z N 0.64387(11) 0.45702(7) 0.73253(9) 0.0291(3) Uani 1 1 d . . . . .
H00Z H 0.643808 0.485909 0.693214 0.035 Uiso 1 1 calc R . . . .
N1 N 0.64341(11) 0.34172(8) 0.42613(8) 0.0312(3) Uani 1 1 d . . . . .
H1 H 0.615637 0.333727 0.472797 0.037 Uiso 1 1 calc R . . . .
C1 C 0.34736(12) 0.28740(8) 0.31532(9) 0.0239(3) Uani 1 1 d . . . . .
C9 C 0.48670(12) 0.42208(8) 0.13172(10) 0.0263(3) Uani 1 1 d . . . . .
C2 C 0.32716(12) 0.27178(8) 0.39601(10) 0.0253(3) Uani 1 1 d . . . . .
C13 C 0.47702(12) 0.19935(8) 0.27966(9) 0.0259(3) Uani 1 1 d . . . . .
C7 C 0.47977(12) 0.31612(8) 0.19848(9) 0.0249(3) Uani 1 1 d . . . . .
C10 C 0.52116(12) 0.39460(8) 0.06144(9) 0.0267(3) Uani 1 1 d . . . . .
C8 C 0.46695(12) 0.38265(8) 0.19668(9) 0.0252(3) Uani 1 1 d . . . . .
C12 C 0.51564(12) 0.29105(8) 0.12629(10) 0.0269(3) Uani 1 1 d . . . . .
C019 C 0.38582(12) 0.36521(8) 0.77907(10) 0.0267(3) Uani 1 1 d . . . . .
C01A C 0.58134(12) 0.40918(8) 0.73446(10) 0.0267(3) Uani 1 1 d . . . . .
C3 C 0.24028(13) 0.28259(8) 0.43230(10) 0.0279(3) Uani 1 1 d . . . . .
C25 C 0.73545(12) 0.36750(8) 0.42229(10) 0.0285(3) Uani 1 1 d . . . . .
C01D C 0.35074(13) 0.39093(8) 0.61802(10) 0.0282(3) Uani 1 1 d . . . . .
C4 C 0.16619(12) 0.30912(8) 0.38714(11) 0.0292(3) Uani 1 1 d . . . . .
C11 C 0.53470(12) 0.32899(9) 0.05900(9) 0.0281(3) Uani 1 1 d . . . . .
C01G C 0.70036(12) 0.40527(8) 0.84760(10) 0.0287(3) Uani 1 1 d . . . . .
C19 C 0.60043(12) 0.33001(8) 0.35483(9) 0.0248(3) Uani 1 1 d . . . . .
C14 C 0.42014(13) 0.16111(8) 0.22896(10) 0.0296(4) Uani 1 1 d . . . . .
C01J C 0.45504(13) 0.28884(9) 0.65322(9) 0.0293(4) Uani 1 1 d . . . . .
C01K C 0.70995(12) 0.45854(8) 0.79709(10) 0.0294(3) Uani 1 1 d . . . . .
C6 C 0.26940(13) 0.31228(8) 0.27203(10) 0.0283(3) Uani 1 1 d . . . . .
C01M C 0.38583(14) 0.24093(9) 0.65002(10) 0.0326(4) Uani 1 1 d . . . . .
C01N C 0.38047(13) 0.31613(9) 0.83636(10) 0.0301(4) Uani 1 1 d . . . . .
C5 C 0.18093(12) 0.32320(8) 0.30612(11) 0.0301(4) Uani 1 1 d . . . . .
C18 C 0.54281(12) 0.16490(9) 0.32662(11) 0.0303(4) Uani 1 1 d . . . . .
C20 C 0.76291(12) 0.37647(8) 0.34248(10) 0.0291(3) Uani 1 1 d . . . . .
C01R C 0.34826(13) 0.32530(10) 0.91498(10) 0.0348(4) Uani 1 1 d . . . . .
C01S C 0.38287(14) 0.40896(9) 0.54163(10) 0.0321(4) Uani 1 1 d . . . . .
C01T C 0.35825(12) 0.42541(8) 0.80820(10) 0.0294(3) Uani 1 1 d . . . . .
C01U C 0.25263(13) 0.39756(9) 0.62721(10) 0.0310(4) Uani 1 1 d . . . . .
C01V C 0.19147(14) 0.42083(9) 0.56703(12) 0.0361(4) Uani 1 1 d . . . . .
C01W C 0.75611(14) 0.39888(10) 0.91780(11) 0.0364(4) Uani 1 1 d . . . . .
H01W H 0.750123 0.362300 0.952269 0.044 Uiso 1 1 calc R . . . .
C15 C 0.42904(14) 0.09515(9) 0.22248(10) 0.0340(4) Uani 1 1 d . . . . .
C01Y C 0.54099(14) 0.27097(10) 0.61874(10) 0.0345(4) Uani 1 1 d . . . . .
C16 C 0.49510(14) 0.06344(9) 0.27058(12) 0.0364(4) Uani 1 1 d . . . . .
C17 C 0.55174(13) 0.09855(9) 0.32372(12) 0.0353(4) Uani 1 1 d . . . . .
C021 C 0.32407(16) 0.43333(9) 0.48083(10) 0.0388(4) Uani 1 1 d . . . . .
C022 C 0.32728(13) 0.43659(9) 0.88625(11) 0.0344(4) Uani 1 1 d . . . . .
C023 C 0.32191(13) 0.38581(10) 0.94012(10) 0.0360(4) Uani 1 1 d . . . . .
C024 C 0.77465(14) 0.50717(9) 0.81495(13) 0.0392(4) Uani 1 1 d . . . . .
H024 H 0.781212 0.543527 0.780200 0.047 Uiso 1 1 calc R . . . .
C025 C 0.22772(16) 0.43911(9) 0.49321(12) 0.0392(4) Uani 1 1 d . . . . .
C22 C 0.91181(13) 0.41796(9) 0.38878(12) 0.0364(4) Uani 1 1 d . . . . .
H22 H 0.972864 0.435891 0.378288 0.044 Uiso 1 1 calc R . . . .
C24 C 0.79570(14) 0.38300(10) 0.48719(11) 0.0389(4) Uani 1 1 d . . . . .
H24 H 0.776760 0.376856 0.541982 0.047 Uiso 1 1 calc R . . . .
C21 C 0.85157(13) 0.40242(10) 0.32429(12) 0.0371(4) Uani 1 1 d . . . . .
H21 H 0.870061 0.409229 0.269504 0.045 Uiso 1 1 calc R . . . .
C029 C 0.39964(17) 0.18026(9) 0.61788(11) 0.0408(5) Uani 1 1 d . . . . .
C02A C 0.55833(15) 0.21076(11) 0.58564(11) 0.0433(5) Uani 1 1 d . . . . .
C23 C 0.88447(14) 0.40775(10) 0.46889(12) 0.0389(4) Uani 1 1 d . . . . .
H23 H 0.927877 0.418050 0.512045 0.047 Uiso 1 1 calc R . . . .
C02C C 0.48734(18) 0.16507(10) 0.58537(12) 0.0462(5) Uani 1 1 d . . . . .
C02D C 0.82928(15) 0.50083(10) 0.88520(14) 0.0441(5) Uani 1 1 d . . . . .
H02D H 0.873917 0.533698 0.899267 0.053 Uiso 1 1 calc R . . . .
C02E C 0.82053(15) 0.44743(11) 0.93589(12) 0.0425(5) Uani 1 1 d . . . . .
H02E H 0.859480 0.444328 0.983667 0.051 Uiso 1 1 calc R . . . .
B1 B 0.45621(14) 0.27684(9) 0.28214(11) 0.0248(4) Uani 1 1 d . . . . .
B02G B 0.42501(14) 0.36037(10) 0.68611(11) 0.0274(4) Uani 1 1 d . . . . .

loop_
_atom_site_aniso_label
_atom_site_aniso_U_11
_atom_site_aniso_U_22
_atom_site_aniso_U_33
_atom_site_aniso_U_23
_atom_site_aniso_U_13
_atom_site_aniso_U_12
S001 0.0378(2) 0.0311(2) 0.0262(2) 0.00911(16) -0.00551(17) -0.00579(17)
S1 0.0304(2) 0.0503(3) 0.01979(19) -0.00215(17) 0.00281(15) -0.01021(18)
F7 0.0487(6) 0.0242(5) 0.0288(5) 0.0040(4) 0.0077(4) 0.0023(4)
F6 0.0508(6) 0.0278(5) 0.0216(4) -0.0009(4) 0.0096(4) 0.0029(4)
F1 0.0282(5) 0.0449(6) 0.0231(5) 0.0106(4) -0.0023(4) 0.0007(4)
F8 0.0491(6) 0.0357(5) 0.0224(5) 0.0099(4) 0.0078(4) 0.0027(5)
F10 0.0555(7) 0.0257(5) 0.0284(5) -0.0006(4) 0.0102(5) 0.0042(5)
F11 0.0490(6) 0.0356(6) 0.0296(5) 0.0009(4) -0.0141(5) -0.0043(5)
F009 0.0424(6) 0.0401(6) 0.0309(5) -0.0012(4) 0.0053(4) -0.0067(5)
F2 0.0352(5) 0.0500(6) 0.0225(5) 0.0055(4) 0.0040(4) -0.0032(5)
F00B 0.0513(7) 0.0306(5) 0.0331(5) 0.0011(4) -0.0005(5) 0.0029(5)
F5 0.0401(6) 0.0495(6) 0.0214(5) 0.0104(4) -0.0056(4) 0.0009(5)
F00D 0.0596(7) 0.0313(5) 0.0257(5) 0.0059(4) 0.0021(5) 0.0007(5)
F9 0.0533(7) 0.0370(6) 0.0201(5) -0.0006(4) 0.0092(4) 0.0083(5)
F00F 0.0311(5) 0.0568(7) 0.0313(5) 0.0050(5) 0.0025(4) -0.0008(5)
F3 0.0291(5) 0.0437(6) 0.0482(6) 0.0054(5) 0.0080(5) 0.0048(4)
F00H 0.0353(6) 0.0616(7) 0.0339(6) -0.0016(5) 0.0068(4) 0.0053(5)
F4 0.0328(6) 0.0500(7) 0.0433(6) 0.0127(5) -0.0100(5) 0.0055(5)
F15 0.0400(6) 0.0395(6) 0.0515(7) 0.0055(5) -0.0203(5) -0.0020(5)
F00K 0.0464(6) 0.0570(7) 0.0260(5) 0.0094(5) 0.0111(4) 0.0100(5)
F12 0.0722(8) 0.0358(6) 0.0330(6) -0.0092(5) -0.0010(5) -0.0151(6)
O1 0.0283(6) 0.0319(6) 0.0192(5) 0.0002(4) -0.0001(4) -0.0066(5)
F00N 0.0646(8) 0.0537(7) 0.0251(5) 0.0114(5) 0.0071(5) -0.0155(6)
F00O 0.0346(6) 0.0535(7) 0.0554(7) -0.0024(6) -0.0122(5) 0.0071(5)
F00P 0.0505(7) 0.0468(7) 0.0444(6) -0.0192(5) 0.0063(5) 0.0014(5)
F13 0.0609(8) 0.0263(6) 0.0653(8) -0.0033(5) 0.0187(6) 0.0064(5)
O00R 0.0309(6) 0.0345(6) 0.0227(5) 0.0076(5) 0.0003(5) -0.0015(5)
F00S 0.0735(9) 0.0455(7) 0.0390(6) 0.0030(5) -0.0253(6) 0.0176(6)
F00T 0.0520(7) 0.0741(9) 0.0252(5) -0.0116(5) 0.0146(5) -0.0116(6)
F14 0.0401(6) 0.0414(7) 0.0799(9) 0.0164(6) -0.0092(6) 0.0110(5)
F00V 0.0776(9) 0.0355(6) 0.0467(7) -0.0043(5) -0.0120(6) -0.0064(6)
F00W 0.0859(10) 0.0617(8) 0.0224(5) 0.0153(5) 0.0071(6) 0.0188(7)
F00X 0.0499(7) 0.0912(11) 0.0453(7) -0.0232(7) -0.0093(6) 0.0376(7)
F00Y 0.0840(10) 0.0512(8) 0.0723(9) -0.0286(7) -0.0339(8) 0.0345(7)
N00Z 0.0335(8) 0.0264(7) 0.0276(7) 0.0065(6) 0.0035(6) -0.0003(6)
N1 0.0313(7) 0.0431(8) 0.0192(6) 0.0004(6) 0.0002(5) -0.0088(6)
C1 0.0297(8) 0.0221(8) 0.0199(7) -0.0001(6) -0.0018(6) -0.0024(6)
C9 0.0308(8) 0.0243(8) 0.0237(8) 0.0020(6) 0.0006(6) 0.0011(6)
C2 0.0267(8) 0.0263(8) 0.0228(8) 0.0028(6) -0.0046(6) -0.0015(6)
C13 0.0291(8) 0.0274(8) 0.0212(7) 0.0028(6) 0.0040(6) -0.0022(6)
C7 0.0288(8) 0.0267(8) 0.0192(7) 0.0006(6) -0.0009(6) -0.0023(6)
C10 0.0313(8) 0.0306(9) 0.0183(7) 0.0059(6) 0.0004(6) -0.0002(7)
C8 0.0303(8) 0.0284(8) 0.0170(7) -0.0017(6) 0.0018(6) 0.0011(6)
C12 0.0344(9) 0.0250(8) 0.0213(8) 0.0007(6) -0.0007(6) 0.0004(6)
C019 0.0265(8) 0.0330(9) 0.0204(8) 0.0011(6) -0.0002(6) -0.0019(6)
C01A 0.0309(8) 0.0272(8) 0.0221(7) 0.0021(6) 0.0059(6) 0.0025(6)
C3 0.0320(9) 0.0299(8) 0.0220(8) 0.0010(6) 0.0026(6) -0.0049(7)
C25 0.0287(8) 0.0298(8) 0.0269(8) -0.0005(6) 0.0001(7) -0.0018(7)
C01D 0.0353(9) 0.0284(8) 0.0207(7) 0.0001(6) -0.0003(7) 0.0028(7)
C4 0.0270(8) 0.0263(8) 0.0344(9) 0.0002(7) 0.0026(7) -0.0020(6)
C11 0.0320(8) 0.0352(9) 0.0172(7) -0.0012(6) 0.0010(6) 0.0029(7)
C01G 0.0292(8) 0.0300(9) 0.0270(8) -0.0006(7) 0.0037(6) -0.0001(7)
C19 0.0290(8) 0.0243(8) 0.0213(7) -0.0011(6) 0.0011(6) 0.0000(6)
C14 0.0365(9) 0.0316(9) 0.0207(7) 0.0021(6) 0.0017(7) -0.0026(7)
C01J 0.0372(9) 0.0351(9) 0.0157(7) 0.0042(6) 0.0000(6) 0.0049(7)
C01K 0.0293(8) 0.0287(8) 0.0303(8) -0.0018(7) 0.0052(7) 0.0033(7)
C6 0.0353(9) 0.0285(8) 0.0210(7) 0.0038(6) -0.0032(7) -0.0040(7)
C01M 0.0439(10) 0.0343(9) 0.0195(7) 0.0035(7) -0.0012(7) 0.0039(8)
C01N 0.0342(9) 0.0331(9) 0.0229(8) 0.0008(7) -0.0002(7) -0.0052(7)
C5 0.0282(8) 0.0279(8) 0.0340(9) 0.0040(7) -0.0082(7) -0.0006(7)
C18 0.0275(8) 0.0329(9) 0.0303(8) 0.0023(7) 0.0005(7) -0.0016(7)
C20 0.0301(9) 0.0306(9) 0.0266(8) -0.0031(7) -0.0010(7) -0.0011(7)
C01R 0.0364(9) 0.0457(11) 0.0223(8) 0.0050(7) 0.0011(7) -0.0128(8)
C01S 0.0405(10) 0.0323(9) 0.0235(8) 0.0010(7) 0.0037(7) 0.0060(7)
C01T 0.0296(8) 0.0320(9) 0.0264(8) 0.0006(7) -0.0014(6) -0.0023(7)
C01U 0.0362(9) 0.0318(9) 0.0249(8) -0.0015(7) -0.0016(7) 0.0015(7)
C01V 0.0378(10) 0.0330(9) 0.0373(10) -0.0041(7) -0.0084(8) 0.0058(8)
C01W 0.0362(10) 0.0431(11) 0.0297(9) -0.0003(8) -0.0014(7) 0.0021(8)
C15 0.0460(10) 0.0306(9) 0.0255(8) -0.0055(7) 0.0068(7) -0.0073(8)
C01Y 0.0377(10) 0.0455(11) 0.0202(8) 0.0029(7) -0.0029(7) 0.0091(8)
C16 0.0438(10) 0.0230(8) 0.0429(10) -0.0003(7) 0.0167(8) 0.0024(7)
C17 0.0294(9) 0.0344(10) 0.0421(10) 0.0095(8) 0.0052(7) 0.0058(7)
C021 0.0643(13) 0.0329(9) 0.0190(8) 0.0040(7) 0.0006(8) 0.0070(9)
C022 0.0297(9) 0.0412(10) 0.0322(9) -0.0110(8) 0.0008(7) -0.0034(7)
C023 0.0326(9) 0.0555(12) 0.0202(8) -0.0075(8) 0.0046(7) -0.0112(8)
C024 0.0366(10) 0.0313(9) 0.0498(11) -0.0009(8) 0.0041(8) -0.0044(8)
C025 0.0558(12) 0.0296(9) 0.0317(9) -0.0007(7) -0.0157(8) 0.0109(8)
C22 0.0261(9) 0.0382(10) 0.0450(10) -0.0021(8) 0.0003(8) -0.0034(7)
C24 0.0363(10) 0.0526(12) 0.0275(9) -0.0008(8) -0.0045(7) -0.0067(9)
C21 0.0310(9) 0.0465(11) 0.0340(9) -0.0014(8) 0.0037(7) -0.0059(8)
C029 0.0616(13) 0.0335(10) 0.0270(9) 0.0015(7) -0.0132(9) 0.0041(9)
C02A 0.0467(11) 0.0582(13) 0.0249(9) -0.0053(8) -0.0086(8) 0.0267(10)
C23 0.0326(9) 0.0462(11) 0.0376(10) -0.0048(8) -0.0095(8) -0.0040(8)
C02C 0.0662(14) 0.0391(11) 0.0327(10) -0.0092(8) -0.0203(9) 0.0233(10)
C02D 0.0357(10) 0.0439(11) 0.0528(12) -0.0156(9) 0.0011(9) -0.0046(8)
C02E 0.0362(10) 0.0551(13) 0.0360(10) -0.0095(9) -0.0045(8) 0.0017(9)
B1 0.0292(9) 0.0267(9) 0.0184(8) 0.0003(7) -0.0020(7) -0.0028(7)
B02G 0.0306(9) 0.0320(10) 0.0196(8) 0.0040(7) 0.0020(7) -0.0013(8)

loop_
_atom_type_symbol
_atom_type_description
_atom_type_scat_dispersion_real
_atom_type_scat_dispersion_imag
_atom_type_scat_source
C C 0.0181 0.0091 'International Tables Vol C Tables 4.2.6.8 and 6.1.1.4'
H H 0.0000 0.0000 'International Tables Vol C Tables 4.2.6.8 and 6.1.1.4'
B B 0.0090 0.0039 'International Tables Vol C Tables 4.2.6.8 and 6.1.1.4'
F F 0.0727 0.0534 'International Tables Vol C Tables 4.2.6.8 and 6.1.1.4'
N N 0.0311 0.0180 'International Tables Vol C Tables 4.2.6.8 and 6.1.1.4'
O O 0.0492 0.0322 'International Tables Vol C Tables 4.2.6.8 and 6.1.1.4'
S S 0.3331 0.5567 'International Tables Vol C Tables 4.2.6.8 and 6.1.1.4'

loop_
_geom_angle_atom_site_label_1
_geom_angle_atom_site_label_2
_geom_angle_atom_site_label_3
_geom_angle
_geom_angle_site_symmetry_1
_geom_angle_site_symmetry_3
_geom_angle_publ_flag
C01A S001 C01G 90.50(8) . . ?
C19 S1 C20 90.64(8) . . ?
C19 O1 B1 131.35(13) . . ?
C01A O00R B02G 126.07(13) . . ?
C01A N00Z C01K 115.43(14) . . ?
C19 N1 C25 115.77(14) . . ?
C2 C1 B1 119.14(14) . . ?
C6 C1 C2 113.64(15) . . ?
C6 C1 B1 127.20(14) . . ?
F7 C9 C10 119.82(14) . . ?
F7 C9 C8 121.47(15) . . ?
C8 C9 C10 118.71(15) . . ?
F1 C2 C1 119.91(15) . . ?
F1 C2 C3 115.72(14) . . ?
C3 C2 C1 124.36(15) . . ?
C14 C13 B1 118.33(15) . . ?
C18 C13 C14 114.07(16) . . ?
C18 C13 B1 127.48(15) . . ?
C8 C7 C12 113.54(14) . . ?
C8 C7 B1 118.94(14) . . ?
C12 C7 B1 127.48(15) . . ?
F8 C10 C9 120.58(15) . . ?
F8 C10 C11 120.54(15) . . ?
C11 C10 C9 118.87(15) . . ?
F6 C8 C9 116.16(14) . . ?
F6 C8 C7 118.53(14) . . ?
C9 C8 C7 125.31(15) . . ?
F10 C12 C7 121.28(14) . . ?
F10 C12 C11 115.86(14) . . ?
C11 C12 C7 122.86(16) . . ?
C01N C019 C01T 113.91(15) . . ?
C01N C019 B02G 127.65(16) . . ?
C01T C019 B02G 118.35(15) . . ?
O00R C01A S001 127.75(13) . . ?
O00R C01A N00Z 120.53(15) . . ?
N00Z C01A S001 111.71(12) . . ?
F2 C3 C2 119.97(15) . . ?
F2 C3 C4 120.49(16) . . ?
C4 C3 C2 119.52(15) . . ?
C20 C25 N1 111.37(15) . . ?
C20 C25 C24 121.45(17) . . ?
C24 C25 N1 127.18(16) . . ?
C01S C01D C01U 113.92(15) . . ?
C01S C01D B02G 120.48(16) . . ?
C01U C01D B02G 125.47(15) . . ?
F3 C4 C3 120.67(16) . . ?
F3 C4 C5 120.68(16) . . ?
C3 C4 C5 118.64(16) . . ?
F9 C11 C10 118.57(14) . . ?
F9 C11 C12 120.75(15) . . ?
C10 C11 C12 120.68(15) . . ?
C01K C01G S001 110.61(13) . . ?
C01W C01G S001 128.31(14) . . ?
C01W C01G C01K 120.89(17) . . ?
O1 C19 S1 128.67(12) . . ?
O1 C19 N1 119.89(15) . . ?
N1 C19 S1 111.41(12) . . ?
F11 C14 C13 119.20(15) . . ?
F11 C14 C15 116.72(15) . . ?
C15 C14 C13 124.07(17) . . ?
C01M C01J C01Y 113.76(17) . . ?
C01M C01J B02G 118.57(16) . . ?
C01Y C01J B02G 127.27(17) . . ?
C01G C01K N00Z 111.48(15) . . ?
C024 C01K N00Z 126.96(17) . . ?
C024 C01K C01G 121.45(17) . . ?
F5 C6 C1 120.73(16) . . ?
F5 C6 C5 115.70(15) . . ?
C5 C6 C1 123.57(15) . . ?
F009 C01M C01J 119.04(16) . . ?
F009 C01M C029 116.55(18) . . ?
C029 C01M C01J 124.40(19) . . ?
F00D C01N C019 120.72(15) . . ?
F00D C01N C01R 115.73(15) . . ?
C01R C01N C019 123.51(17) . . ?
F4 C5 C4 119.32(16) . . ?
F4 C5 C6 120.47(16) . . ?
C4 C5 C6 120.19(15) . . ?
F15 C18 C13 120.76(16) . . ?
F15 C18 C17 115.75(16) . . ?
C17 C18 C13 123.49(17) . . ?
C25 C20 S1 110.81(13) . . ?
C25 C20 C21 121.20(16) . . ?
C21 C20 S1 127.99(14) . . ?
F00N C01R C01N 120.18(18) . . ?
F00N C01R C023 119.95(16) . . ?
C023 C01R C01N 119.86(17) . . ?
F00K C01S C01D 120.06(15) . . ?
F00K C01S C021 116.35(16) . . ?
C021 C01S C01D 123.58(18) . . ?
F00B C01T C019 119.61(15) . . ?
F00B C01T C022 116.15(16) . . ?
C022 C01T C019 124.24(16) . . ?
F00F C01U C01D 120.85(15) . . ?
F00F C01U C01V 115.23(17) . . ?
C01V C01U C01D 123.91(17) . . ?
F00O C01V C01U 120.47(18) . . ?
F00O C01V C025 120.02(16) . . ?
C025 C01V C01U 119.50(19) . . ?
C02E C01W C01G 117.77(18) . . ?
F12 C15 C14 120.72(17) . . ?
F12 C15 C16 119.85(16) . . ?
C16 C15 C14 119.43(17) . . ?
F00H C01Y C01J 121.00(17) . . ?
F00H C01Y C02A 114.98(17) . . ?
C02A C01Y C01J 124.0(2) . . ?
F13 C16 C15 120.65(18) . . ?
F13 C16 C17 120.22(18) . . ?
C15 C16 C17 119.14(17) . . ?
F14 C17 C18 120.65(18) . . ?
F14 C17 C16 119.61(17) . . ?
C16 C17 C18 119.74(17) . . ?
F00W C021 C01S 120.19(19) . . ?
F00W C021 C025 119.68(17) . . ?
C025 C021 C01S 120.10(17) . . ?
F00P C022 C01T 120.55(17) . . ?
F00P C022 C023 120.16(16) . . ?
C023 C022 C01T 119.29(17) . . ?
F00T C023 C01R 120.56(18) . . ?
F00T C023 C022 120.26(18) . . ?
C01R C023 C022 119.17(16) . . ?
C02D C024 C01K 117.40(19) . . ?
F00S C025 C01V 120.7(2) . . ?
F00S C025 C021 120.32(19) . . ?
C021 C025 C01V 118.95(16) . . ?
C21 C22 C23 121.01(18) . . ?
C23 C24 C25 117.21(18) . . ?
C22 C21 C20 117.53(17) . . ?
F00V C029 C01M 120.9(2) . . ?
F00V C029 C02C 120.00(18) . . ?
C01M C029 C02C 119.1(2) . . ?
F00X C02A C01Y 120.2(2) . . ?
F00X C02A C02C 120.37(19) . . ?
C02C C02A C01Y 119.44(19) . . ?
C24 C23 C22 121.58(17) . . ?
F00Y C02C C029 120.3(2) . . ?
F00Y C02C C02A 120.5(2) . . ?
C02A C02C C029 119.28(18) . . ?
C024 C02D C02E 121.51(19) . . ?
C01W C02E C02D 120.97(18) . . ?
O1 B1 C1 101.01(12) . . ?
O1 B1 C13 109.10(13) . . ?
O1 B1 C7 107.92(13) . . ?
C13 B1 C1 107.84(13) . . ?
C13 B1 C7 115.49(14) . . ?
C7 B1 C1 114.42(13) . . ?
O00R B02G C019 105.78(13) . . ?
O00R B02G C01D 103.28(13) . . ?
O00R B02G C01J 109.79(14) . . ?
C019 B02G C01D 113.20(14) . . ?
C019 B02G C01J 117.14(14) . . ?
C01J B02G C01D 106.76(13) . . ?

loop_
_geom_bond_atom_site_label_1
_geom_bond_atom_site_label_2
_geom_bond_distance
_geom_bond_site_symmetry_2
_geom_bond_publ_flag
S001 C01A 1.7331(16) . ?
S001 C01G 1.7531(18) . ?
S1 C19 1.7322(17) . ?
S1 C20 1.7565(17) . ?
F7 C9 1.3432(19) . ?
F6 C8 1.3611(18) . ?
F1 C2 1.3484(19) . ?
F8 C10 1.3336(18) . ?
F10 C12 1.343(2) . ?
F11 C14 1.352(2) . ?
F009 C01M 1.347(2) . ?
F2 C3 1.3429(19) . ?
F00B C01T 1.353(2) . ?
F5 C6 1.3456(19) . ?
F00D C01N 1.350(2) . ?
F9 C11 1.3456(19) . ?
F00F C01U 1.344(2) . ?
F3 C4 1.335(2) . ?
F00H C01Y 1.362(2) . ?
F4 C5 1.347(2) . ?
F15 C18 1.350(2) . ?
F00K C01S 1.355(2) . ?
F12 C15 1.346(2) . ?
O1 C19 1.267(2) . ?
O1 B1 1.557(2) . ?
F00N C01R 1.345(2) . ?
F00O C01V 1.344(2) . ?
F00P C022 1.346(2) . ?
F13 C16 1.343(2) . ?
O00R C01A 1.273(2) . ?
O00R B02G 1.559(2) . ?
F00S C025 1.340(2) . ?
F00T C023 1.338(2) . ?
F14 C17 1.341(2) . ?
F00V C029 1.345(3) . ?
F00W C021 1.350(2) . ?
F00X C02A 1.340(2) . ?
F00Y C02C 1.338(2) . ?
N00Z C01A 1.323(2) . ?
N00Z C01K 1.396(2) . ?
N1 C25 1.397(2) . ?
N1 C19 1.329(2) . ?
C1 C2 1.396(2) . ?
C1 C6 1.391(2) . ?
C1 B1 1.641(2) . ?
C9 C10 1.380(2) . ?
C9 C8 1.374(2) . ?
C2 C3 1.381(2) . ?
C13 C14 1.390(2) . ?
C13 C18 1.389(2) . ?
C13 B1 1.632(2) . ?
C7 C8 1.390(2) . ?
C7 C12 1.394(2) . ?
C7 B1 1.634(2) . ?
C10 C11 1.373(2) . ?
C12 C11 1.385(2) . ?
C019 C01N 1.388(2) . ?
C019 C01T 1.392(2) . ?
C019 B02G 1.632(2) . ?
C3 C4 1.379(3) . ?
C25 C20 1.383(2) . ?
C25 C24 1.386(3) . ?
C01D C01S 1.390(2) . ?
C01D C01U 1.391(3) . ?
C01D B02G 1.641(2) . ?
C4 C5 1.380(3) . ?
C01G C01K 1.388(2) . ?
C01G C01W 1.387(3) . ?
C14 C15 1.376(3) . ?
C01J C01M 1.387(3) . ?
C01J C01Y 1.388(3) . ?
C01J B02G 1.634(3) . ?
C01K C024 1.383(3) . ?
C6 C5 1.385(3) . ?
C01M C029 1.378(3) . ?
C01N C01R 1.387(2) . ?
C18 C17 1.381(3) . ?
C20 C21 1.389(3) . ?
C01R C023 1.372(3) . ?
C01S C021 1.379(3) . ?
C01T C022 1.378(3) . ?
C01U C01V 1.383(3) . ?
C01V C025 1.374(3) . ?
C01W C02E 1.380(3) . ?
C15 C16 1.373(3) . ?
C01Y C02A 1.383(3) . ?
C16 C17 1.377(3) . ?
C021 C025 1.372(3) . ?
C022 C023 1.377(3) . ?
C024 C02D 1.379(3) . ?
C22 C21 1.381(3) . ?
C22 C23 1.391(3) . ?
C24 C23 1.381(3) . ?
C029 C02C 1.382(3) . ?
C02A C02C 1.372(3) . ?
C02D C02E 1.391(3) . ?
